data_4069301
loop_
_publ_author_name
'Epshteyn, Albert'
'Trunkely, Emily F.'
'Kissounko, Denis A.'
'Fettinger, James C.'
'Sita, Lawrence R.'

_publ_section_title
;
 Experimental Modeling of Selective Alkene Oligomerization: Evidence for
 Facile Metallacyclopentane Dehydrogenation Mediated by a Transannular
 \b-Hydrogen Agostic Interaction
;
_journal_issue 8
_journal_name_full Organometallics
_journal_page_first 2520
_journal_paper_doi 10.1021/om900132u
_journal_volume 28
_journal_year 2009
_chemical_formula_sum 'C29 H46 N2 Zr'
_chemical_formula_weight 513.90
_chemical_name_systematic
; 
 ? 
;
_space_group_IT_number 61
_symmetry_cell_setting orthorhombic
_symmetry_space_group_name_Hall '-P 2ac 2ab'
_symmetry_space_group_name_H-M 'P b c a'
_atom_sites_solution_hydrogens geom
_atom_sites_solution_primary direct
_atom_sites_solution_secondary difmap
_audit_creation_method SHELXL-97
_cell_angle_alpha 90.00
_cell_angle_beta 90.00
_cell_angle_gamma 90.00
_cell_formula_units_Z 8
_cell_length_a 8.8346(3)
_cell_length_b 17.5078(7)
_cell_length_c 35.1424(14)
_cell_measurement_reflns_used 7463
_cell_measurement_temperature 173(2)
_cell_measurement_theta_max 27.347
_cell_measurement_theta_min 2.318
_cell_volume 5435.6(4)
_computing_cell_refinement 'Bruker SMART'
_computing_data_collection 'Bruker SMART'
_computing_data_reduction 'Bruker SAINT'
_computing_molecular_graphics 'Bruker SHELXTL'
_computing_publication_material 'Bruker SHELXTL'
_computing_structure_refinement 'SHELXL-97 (Sheldrick, 1997)'
_computing_structure_solution 'SHELXS-97 (Sheldrick, 1990)'
_diffrn_ambient_temperature 173(2)
_diffrn_measured_fraction_theta_full 1.000
_diffrn_measured_fraction_theta_max 1.000
_diffrn_measurement_device_type 'CCD area detector'
_diffrn_measurement_method 'phi and omega scans'
_diffrn_radiation_monochromator graphite
_diffrn_radiation_source 'fine-focus sealed tube'
_diffrn_radiation_type MoK\a
_diffrn_radiation_wavelength 0.71073
_diffrn_reflns_av_R_equivalents 0.0511
_diffrn_reflns_av_sigmaI/netI 0.0242
_diffrn_reflns_limit_h_max 11
_diffrn_reflns_limit_h_min -11
_diffrn_reflns_limit_k_max 22
_diffrn_reflns_limit_k_min -22
_diffrn_reflns_limit_l_max 45
_diffrn_reflns_limit_l_min -45
_diffrn_reflns_number 46741
_diffrn_reflns_theta_full 27.50
_diffrn_reflns_theta_max 27.50
_diffrn_reflns_theta_min 2.32
_exptl_absorpt_coefficient_mu 0.423
_exptl_absorpt_correction_T_max 0.9833
_exptl_absorpt_correction_T_min 0.9035
_exptl_crystal_colour Orange
_exptl_crystal_density_diffrn 1.256
_exptl_crystal_density_meas 0
_exptl_crystal_density_method 'not measured'
_exptl_crystal_description Block
_exptl_crystal_F_000 2192
_exptl_crystal_size_max 0.25
_exptl_crystal_size_mid 0.23
_exptl_crystal_size_min 0.04
_refine_diff_density_max 0.778
_refine_diff_density_min -0.284
_refine_diff_density_rms 0.057
_refine_ls_extinction_method none
_refine_ls_goodness_of_fit_ref 1.053
_refine_ls_hydrogen_treatment mixed
_refine_ls_matrix_type full
_refine_ls_number_parameters 476
_refine_ls_number_reflns 6250
_refine_ls_number_restraints 3
_refine_ls_restrained_S_all 1.052
_refine_ls_R_factor_all 0.0496
_refine_ls_R_factor_gt 0.0307
_refine_ls_shift/su_max 0.000
_refine_ls_shift/su_mean 0.000
_refine_ls_structure_factor_coef Fsqd
_refine_ls_weighting_details 'calc w=1/[\s^2^(Fo^2^)+(0.0378P)^2^+2.4403P] where P=(Fo^2^+2Fc^2^)/3'
_refine_ls_weighting_scheme calc
_refine_ls_wR_factor_gt 0.0729
_refine_ls_wR_factor_ref 0.0799
_reflns_number_gt 4758
_reflns_number_total 6250
_reflns_threshold_expression >2sigma(I)
_cod_data_source_file om900132u_si_002.cif
_cod_data_source_block cmpd3
_cod_depositor_comments
;
The following automatic conversions were performed:

'_symmetry_cell_setting' value 'Orthorhombic' changed to
'orthorhombic' according to
/home/saulius/struct/CIF-dictionaries/cif_core.dic dictionary named
'cif_core.dic' version 2.4.2 from 2011-04-26.

Automatic conversion script
Id: cif_fix_values 1715 2011-07-08 13:25:40Z adriana 
;
_cod_original_sg_symbol_H-M Pbca
_cod_database_code 4069301

loop_
_symmetry_equiv_pos_as_xyz
'x, y, z'
'-x+1/2, -y, z+1/2'
'-x, y+1/2, -z+1/2'
'x+1/2, -y+1/2, -z'
'-x, -y, -z'
'x-1/2, y, -z-1/2'
'x, -y-1/2, z-1/2'
'-x-1/2, y-1/2, z'

loop_
_atom_site_label
_atom_site_type_symbol
_atom_site_fract_x
_atom_site_fract_y
_atom_site_fract_z
_atom_site_U_iso_or_equiv
_atom_site_adp_type
_atom_site_occupancy
_atom_site_symmetry_multiplicity
_atom_site_calc_flag
_atom_site_refinement_flags
Zr1 Zr 0.069620(19) 0.233710(10) 0.111981(5) 0.02398(6) Uani 1 1 d .
N1 N -0.09624(19) 0.15960(10) 0.14478(5) 0.0318(4) Uani 1 1 d .
N2 N -0.04102(19) 0.13128(10) 0.08454(5) 0.0328(4) Uani 1 1 d .
CNT1 C 0.31281(10) 0.22156(6) 0.12880(3) 0.000 Uiso 0.00 1 d P
C1 C 0.2763(2) 0.17399(11) 0.15188(6) 0.0323(4) Uani 1 1 d .
C2 C 0.3170(2) 0.16009(12) 0.11362(6) 0.0327(4) Uani 1 1 d .
C3 C 0.3518(2) 0.23054(12) 0.09603(6) 0.0345(4) Uani 1 1 d .
C4 C 0.3320(2) 0.28900(12) 0.12393(7) 0.0359(5) Uani 1 1 d .
C5 C 0.2869(2) 0.25417(11) 0.15854(6) 0.0337(4) Uani 1 1 d .
C6 C 0.2515(3) 0.11207(15) 0.18085(7) 0.0438(5) Uani 1 1 d .
H6A H 0.170(3) 0.0771(16) 0.1758(7) 0.055(8) Uiso 1 1 d .
H6B H 0.237(4) 0.1307(18) 0.2054(9) 0.076(10) Uiso 1 1 d .
H6C H 0.337(3) 0.0790(16) 0.1828(8) 0.061(8) Uiso 1 1 d .
C7 C 0.3390(3) 0.08178(15) 0.09728(8) 0.0454(6) Uani 1 1 d .
H7A H 0.368(3) 0.0845(15) 0.0715(8) 0.053(7) Uiso 1 1 d .
H7B H 0.251(3) 0.0525(16) 0.0993(8) 0.057(8) Uiso 1 1 d .
H7C H 0.414(4) 0.056(2) 0.1109(8) 0.072(10) Uiso 1 1 d .
C8 C 0.4187(3) 0.24140(19) 0.05734(9) 0.0512(6) Uani 1 1 d .
H8A H 0.529(4) 0.2399(17) 0.0589(9) 0.074(9) Uiso 1 1 d .
H8B H 0.393(4) 0.2873(19) 0.0478(9) 0.072(10) Uiso 1 1 d .
H8C H 0.387(4) 0.206(2) 0.0391(11) 0.100(13) Uiso 1 1 d .
C9 C 0.3671(3) 0.37228(15) 0.11793(10) 0.0518(7) Uani 1 1 d .
H9A H 0.331(4) 0.400(2) 0.1384(10) 0.091(13) Uiso 1 1 d .
H9B H 0.330(4) 0.393(2) 0.0949(12) 0.114(14) Uiso 1 1 d .
H9C H 0.467(5) 0.383(2) 0.1235(11) 0.102(13) Uiso 1 1 d .
C10 C 0.2706(4) 0.29457(17) 0.19580(8) 0.0484(6) Uani 1 1 d .
H10A H 0.197(4) 0.2810(19) 0.2099(10) 0.077(11) Uiso 1 1 d .
H10B H 0.280(5) 0.347(2) 0.1930(11) 0.114(14) Uiso 1 1 d .
H10C H 0.355(5) 0.285(2) 0.2102(12) 0.110(13) Uiso 1 1 d .
C11 C -0.1100(2) 0.10921(11) 0.11646(6) 0.0311(4) Uani 1 1 d .
C12 C -0.1892(3) 0.03370(14) 0.12039(9) 0.0467(6) Uani 1 1 d .
H12A H -0.205(4) 0.025(2) 0.1467(11) 0.092(11) Uiso 1 1 d .
H12B H -0.132(4) -0.004(2) 0.1099(9) 0.087(11) Uiso 1 1 d .
H12C H -0.274(4) 0.0338(19) 0.1060(9) 0.078(11) Uiso 1 1 d .
C13 C -0.1647(3) 0.14401(14) 0.18220(7) 0.0417(5) Uani 1 1 d .
H13 H -0.141(3) 0.0906(14) 0.1909(6) 0.039(6) Uiso 1 1 d .
C14 C -0.0940(4) 0.19479(17) 0.21224(7) 0.0512(6) Uani 1 1 d .
H14A H 0.019(4) 0.1867(18) 0.2146(8) 0.072(9) Uiso 1 1 d .
H14B H -0.133(4) 0.1797(17) 0.2377(9) 0.076(9) Uiso 1 1 d .
H14C H -0.102(3) 0.2508(17) 0.2068(8) 0.058(8) Uiso 1 1 d .
C15 C -0.3358(3) 0.15561(17) 0.18136(10) 0.0538(7) Uani 1 1 d .
H15A H -0.366(3) 0.2074(18) 0.1746(8) 0.059(8) Uiso 1 1 d .
H15B H -0.381(4) 0.1427(18) 0.2075(9) 0.077(9) Uiso 1 1 d .
H15C H -0.383(3) 0.1236(17) 0.1634(8) 0.060(9) Uiso 1 1 d .
C16 C -0.0658(3) 0.08923(12) 0.04893(6) 0.0364(5) Uani 1 1 d .
H16 H -0.070(2) 0.0325(13) 0.0550(6) 0.035(6) Uiso 1 1 d .
C17 C 0.0627(4) 0.0997(2) 0.02123(8) 0.0602(8) Uani 1 1 d .
H17A H 0.084(3) 0.1536(19) 0.0158(8) 0.063(9) Uiso 1 1 d .
H17B H 0.048(3) 0.0712(17) -0.0045(9) 0.068(9) Uiso 1 1 d .
H17C H 0.158(4) 0.084(2) 0.0308(10) 0.097(13) Uiso 1 1 d .
C18 C -0.2140(3) 0.11264(18) 0.03068(8) 0.0530(6) Uani 1 1 d .
H18A H -0.301(4) 0.1015(17) 0.0475(9) 0.073(10) Uiso 1 1 d .
H18B H -0.235(3) 0.0838(17) 0.0056(9) 0.072(9) Uiso 1 1 d .
H18C H -0.206(3) 0.1646(16) 0.0237(7) 0.051(8) Uiso 1 1 d .
C19 C 0.0677(3) 0.29485(13) 0.05419(6) 0.0340(4) Uani 1 1 d .
H19A H 0.134(3) 0.3328(14) 0.0557(6) 0.038(6) Uiso 1 1 d .
H19B H 0.096(3) 0.2670(15) 0.0308(8) 0.055(8) Uiso 1 1 d .
C20 C -0.0868(3) 0.33175(12) 0.05306(6) 0.0357(5) Uani 1 1 d .
H20 H -0.161(3) 0.3034(13) 0.0371(6) 0.034(6) Uiso 1 1 d .
C21 C -0.1568(2) 0.32770(13) 0.09330(6) 0.0348(5) Uani 1 1 d .
H21A H -0.252(3) 0.3569(14) 0.0945(7) 0.049(7) Uiso 1 1 d .
H21B H -0.185(3) 0.2697(14) 0.0981(7) 0.040(6) Uiso 1 1 d .
C22 C -0.0432(2) 0.35131(12) 0.12395(6) 0.0321(4) Uani 1 1 d .
H22 H 0.024(3) 0.3884(13) 0.1129(6) 0.033(6) Uiso 1 1 d .
C23 C -0.1045(2) 0.38072(11) 0.16001(6) 0.0297(4) Uani 1 1 d .
C24 C -0.0210(2) 0.43137(12) 0.18232(6) 0.0339(4) Uani 1 1 d .
H24 H 0.079(2) 0.4464(13) 0.1736(6) 0.033(6) Uiso 1 1 d .
C25 C -0.0756(3) 0.46166(13) 0.21601(7) 0.0395(5) Uani 1 1 d .
H25 H -0.014(3) 0.4967(15) 0.2294(7) 0.046(7) Uiso 1 1 d .
C26 C -0.2185(3) 0.44205(14) 0.22897(7) 0.0443(5) Uani 1 1 d .
H26 H -0.256(3) 0.4634(13) 0.2528(7) 0.047(7) Uiso 1 1 d .
C27 C -0.3060(3) 0.39310(14) 0.20722(7) 0.0443(5) Uani 1 1 d .
H27 H -0.407(3) 0.3806(16) 0.2145(8) 0.059(8) Uiso 1 1 d .
C28 C -0.2509(3) 0.36339(12) 0.17337(7) 0.0366(5) Uani 1 1 d .
H28 H -0.315(3) 0.3315(15) 0.1601(7) 0.051(7) Uiso 1 1 d .
C29 C -0.0864(3) 0.41314(14) 0.03757(8) 0.0468(6) Uani 1 1 d .
H29A H -0.018(3) 0.4459(15) 0.0566(8) 0.059(8) Uiso 1 1 d .
H29B H -0.191(3) 0.4356(16) 0.0365(8) 0.062(8) Uiso 1 1 d .
H29C H -0.047(3) 0.4115(15) 0.0109(8) 0.050(7) Uiso 1 1 d .

loop_
_atom_site_aniso_label
_atom_site_aniso_U_11
_atom_site_aniso_U_22
_atom_site_aniso_U_33
_atom_site_aniso_U_23
_atom_site_aniso_U_13
_atom_site_aniso_U_12
Zr1 0.02173(9) 0.02317(10) 0.02704(10) 0.00088(7) -0.00114(7) 0.00103(7)
N1 0.0313(9) 0.0348(9) 0.0292(8) 0.0040(7) 0.0047(7) -0.0027(7)
N2 0.0348(9) 0.0326(9) 0.0311(9) -0.0048(7) 0.0010(7) -0.0054(7)
C1 0.0272(10) 0.0296(10) 0.0401(11) 0.0027(8) -0.0075(8) 0.0064(8)
C2 0.0252(9) 0.0307(10) 0.0421(11) -0.0017(9) -0.0032(8) 0.0072(8)
C3 0.0218(9) 0.0408(11) 0.0411(11) 0.0029(9) 0.0012(8) 0.0027(8)
C4 0.0219(9) 0.0316(10) 0.0543(13) 0.0035(9) -0.0062(9) -0.0006(8)
C5 0.0264(9) 0.0321(10) 0.0425(12) -0.0044(8) -0.0121(9) 0.0048(8)
C6 0.0497(14) 0.0388(13) 0.0429(13) 0.0076(10) -0.0057(11) 0.0117(11)
C7 0.0445(14) 0.0391(13) 0.0524(15) -0.0062(11) -0.0013(12) 0.0138(11)
C8 0.0357(13) 0.0611(17) 0.0567(16) 0.0121(14) 0.0135(12) 0.0059(12)
C9 0.0356(13) 0.0357(13) 0.084(2) 0.0051(13) -0.0110(14) -0.0085(11)
C10 0.0540(16) 0.0472(15) 0.0441(14) -0.0098(12) -0.0150(13) 0.0055(13)
C11 0.0271(9) 0.0267(9) 0.0394(11) 0.0045(8) -0.0009(8) 0.0000(8)
C12 0.0530(16) 0.0292(11) 0.0581(17) 0.0030(11) 0.0051(13) -0.0090(11)
C13 0.0463(13) 0.0400(12) 0.0386(12) 0.0087(10) 0.0157(10) 0.0009(10)
C14 0.0677(19) 0.0537(16) 0.0321(12) 0.0038(11) 0.0090(12) 0.0095(14)
C15 0.0436(14) 0.0479(15) 0.0698(19) 0.0037(14) 0.0230(13) -0.0052(12)
C16 0.0429(12) 0.0305(11) 0.0357(11) -0.0071(9) -0.0051(9) -0.0010(9)
C17 0.0583(18) 0.079(2) 0.0431(14) -0.0224(14) 0.0085(13) -0.0083(16)
C18 0.0554(17) 0.0558(17) 0.0480(15) -0.0031(13) -0.0160(13) 0.0005(13)
C19 0.0379(11) 0.0323(10) 0.0316(10) 0.0043(9) 0.0024(9) 0.0014(9)
C20 0.0473(13) 0.0279(10) 0.0319(10) 0.0009(8) -0.0017(9) 0.0026(9)
C21 0.0302(11) 0.0337(11) 0.0405(12) 0.0005(9) -0.0033(9) 0.0053(9)
C22 0.0311(10) 0.0278(10) 0.0372(10) 0.0003(8) 0.0004(8) 0.0024(8)
C23 0.0312(10) 0.0245(9) 0.0333(10) 0.0039(8) -0.0011(8) 0.0032(8)
C24 0.0312(10) 0.0312(10) 0.0395(11) 0.0022(9) 0.0004(9) 0.0030(9)
C25 0.0414(12) 0.0360(11) 0.0410(12) -0.0037(9) -0.0043(10) 0.0044(10)
C26 0.0484(14) 0.0473(14) 0.0372(12) 0.0008(10) 0.0068(10) 0.0093(11)
C27 0.0366(12) 0.0460(13) 0.0504(14) 0.0083(11) 0.0102(11) 0.0045(10)
C28 0.0333(11) 0.0303(10) 0.0463(12) 0.0038(9) 0.0003(10) 0.0014(9)
C29 0.0565(16) 0.0386(13) 0.0452(14) 0.0088(10) -0.0074(12) 0.0078(12)

loop_
_atom_type_symbol
_atom_type_description
_atom_type_scat_dispersion_real
_atom_type_scat_dispersion_imag
_atom_type_scat_source
C C 0.0033 0.0016 'International Tables Vol C Tables 4.2.6.8 and 6.1.1.4'
H H 0.0000 0.0000 'International Tables Vol C Tables 4.2.6.8 and 6.1.1.4'
N N 0.0061 0.0033 'International Tables Vol C Tables 4.2.6.8 and 6.1.1.4'
Zr Zr -2.9673 0.5597 'International Tables Vol C Tables 4.2.6.8 and 6.1.1.4'

loop_
_geom_angle_atom_site_label_1
_geom_angle_atom_site_label_2
_geom_angle_atom_site_label_3
_geom_angle
CNT1 Zr1 N2 116.91(5)
CNT1 Zr1 N1 115.53(5)
N2 Zr1 N1 58.93(6)
CNT1 Zr1 C19 106.55(6)
N2 Zr1 C19 89.39(7)
N1 Zr1 C19 135.28(7)
CNT1 Zr1 C22 116.59(6)
N2 Zr1 C22 126.49(7)
N1 Zr1 C22 97.90(7)
C19 Zr1 C22 75.17(8)
CNT1 Zr1 C1 28.49(5)
N2 Zr1 C1 102.77(6)
N1 Zr1 C1 87.04(6)
C19 Zr1 C1 133.52(7)
C22 Zr1 C1 125.11(7)
CNT1 Zr1 C2 28.26(5)
N2 Zr1 C2 88.80(6)
N1 Zr1 C2 104.71(6)
C19 Zr1 C2 105.25(7)
C22 Zr1 C2 144.53(7)
C1 Zr1 C2 32.39(7)
CNT1 Zr1 C4 28.24(4)
N2 Zr1 C4 140.00(7)
N1 Zr1 C4 136.11(7)
C19 Zr1 C4 88.58(8)
C22 Zr1 C4 91.36(7)
C1 Zr1 C4 53.73(7)
C2 Zr1 C4 53.52(7)
CNT1 Zr1 C5 28.43(5)
N2 Zr1 C5 135.39(6)
N1 Zr1 C5 103.92(7)
C19 Zr1 C5 120.53(8)
C22 Zr1 C5 94.71(7)
C1 Zr1 C5 32.63(6)
C2 Zr1 C5 53.70(7)
C4 Zr1 C5 32.32(7)
CNT1 Zr1 C3 28.31(5)
N2 Zr1 C3 108.13(7)
N1 Zr1 C3 136.73(7)
C19 Zr1 C3 79.82(7)
C22 Zr1 C3 118.48(7)
C1 Zr1 C3 53.71(7)
C2 Zr1 C3 32.22(7)
C4 Zr1 C3 32.50(7)
C5 Zr1 C3 53.77(7)
CNT1 Zr1 H21B 169.7(6)
N2 Zr1 H21B 73.4(6)
N1 Zr1 H21B 69.3(6)
C19 Zr1 H21B 71.9(6)
C22 Zr1 H21B 53.1(6)
C1 Zr1 H21B 154.6(6)
C2 Zr1 H21B 161.9(6)
C4 Zr1 H21B 142.3(6)
C5 Zr1 H21B 143.6(6)
C3 Zr1 H21B 151.7(6)
C11 N1 C13 120.37(17)
C11 N1 Zr1 93.32(12)
C13 N1 Zr1 145.46(14)
C11 N2 C16 120.23(17)
C11 N2 Zr1 93.93(12)
C16 N2 Zr1 145.74(14)
C2 CNT1 C4 144.10(14)
C2 CNT1 C1 71.86(13)
C4 CNT1 C1 144.04(13)
C2 CNT1 C3 71.68(14)
C4 CNT1 C3 72.42(14)
C1 CNT1 C3 143.54(12)
C2 CNT1 C5 144.10(12)
C4 CNT1 C5 71.81(14)
C1 CNT1 C5 72.24(13)
C3 CNT1 C5 144.22(12)
C2 CNT1 Zr1 89.86(9)
C4 CNT1 Zr1 90.26(9)
C1 CNT1 Zr1 89.24(9)
C3 CNT1 Zr1 90.56(9)
C5 CNT1 Zr1 90.08(9)
CNT1 C1 C2 53.92(12)
CNT1 C1 C5 54.08(11)
C2 C1 C5 108.00(18)
CNT1 C1 C6 172.83(18)
C2 C1 C6 123.87(19)
C5 C1 C6 127.5(2)
CNT1 C1 Zr1 62.27(7)
C2 C1 Zr1 74.17(11)
C5 C1 Zr1 74.40(11)
C6 C1 Zr1 124.63(15)
CNT1 C2 C1 54.22(11)
CNT1 C2 C3 54.51(12)
C1 C2 C3 108.73(18)
CNT1 C2 C7 173.26(19)
C1 C2 C7 123.7(2)
C3 C2 C7 127.0(2)
CNT1 C2 Zr1 61.88(8)
C1 C2 Zr1 73.44(11)
C3 C2 Zr1 74.60(11)
C7 C2 Zr1 124.57(15)
CNT1 C3 C2 53.82(11)
CNT1 C3 C4 53.56(12)
C2 C3 C4 107.38(19)
CNT1 C3 C8 173.2(2)
C2 C3 C8 126.5(2)
C4 C3 C8 125.6(2)
CNT1 C3 Zr1 61.13(8)
C2 C3 Zr1 73.19(11)
C4 C3 Zr1 73.40(11)
C8 C3 Zr1 125.61(16)
CNT1 C4 C5 54.34(11)
CNT1 C4 C3 54.02(12)
C5 C4 C3 108.36(18)
CNT1 C4 C9 176.21(19)
C5 C4 C9 126.5(2)
C3 C4 C9 125.0(2)
CNT1 C4 Zr1 61.50(8)
C5 C4 Zr1 73.85(11)
C3 C4 Zr1 74.10(11)
C9 C4 Zr1 122.17(15)
CNT1 C5 C4 53.85(12)
CNT1 C5 C1 53.68(11)
C4 C5 C1 107.53(18)
CNT1 C5 C10 174.6(2)
C4 C5 C10 125.1(2)
C1 C5 C10 127.1(2)
CNT1 C5 Zr1 61.49(8)
C4 C5 Zr1 73.83(11)
C1 C5 Zr1 72.97(11)
C10 C5 Zr1 123.81(16)
C1 C6 H6A 116.4(16)
C1 C6 H6B 113(2)
H6A C6 H6B 107(3)
C1 C6 H6C 111.8(17)
H6A C6 H6C 103(2)
H6B C6 H6C 105(2)
C2 C7 H7A 111.0(16)
C2 C7 H7B 111.4(17)
H7A C7 H7B 109(2)
C2 C7 H7C 109(2)
H7A C7 H7C 109(2)
H7B C7 H7C 107(3)
C3 C8 H8A 110(2)
C3 C8 H8B 111(2)
H8A C8 H8B 107(3)
C3 C8 H8C 115(2)
H8A C8 H8C 109(3)
H8B C8 H8C 105(3)
C4 C9 H9A 109(2)
C4 C9 H9B 115(2)
H9A C9 H9B 110(3)
C4 C9 H9C 112(2)
H9A C9 H9C 93(3)
H9B C9 H9C 115(3)
C5 C10 H10A 117(2)
C5 C10 H10B 111(2)
H10A C10 H10B 114(3)
C5 C10 H10C 109(3)
H10A C10 H10C 104(3)
H10B C10 H10C 99(3)
N2 C11 N1 113.20(17)
N2 C11 C12 123.0(2)
N1 C11 C12 123.7(2)
C11 C12 H12A 108(2)
C11 C12 H12B 110(2)
H12A C12 H12B 111(3)
C11 C12 H12C 109(2)
H12A C12 H12C 115(3)
H12B C12 H12C 104(3)
N1 C13 C14 110.14(19)
N1 C13 C15 111.4(2)
C14 C13 C15 110.1(2)
N1 C13 H13 111.0(13)
C14 C13 H13 104.2(13)
C15 C13 H13 109.8(14)
C13 C14 H14A 112.4(18)
C13 C14 H14B 109.1(18)
H14A C14 H14B 103(2)
C13 C14 H14C 114.3(17)
H14A C14 H14C 103(2)
H14B C14 H14C 114(2)
C13 C15 H15A 113.7(18)
C13 C15 H15B 110.0(18)
H15A C15 H15B 108(2)
C13 C15 H15C 111.8(18)
H15A C15 H15C 106(2)
H15B C15 H15C 107(2)
N2 C16 C17 112.17(19)
N2 C16 C18 110.74(19)
C17 C16 C18 110.2(2)
N2 C16 H16 108.4(12)
C17 C16 H16 106.3(12)
C18 C16 H16 108.9(12)
C16 C17 H17A 112.7(17)
C16 C17 H17B 113.9(16)
H17A C17 H17B 108(2)
C16 C17 H17C 114(2)
H17A C17 H17C 100(3)
H17B C17 H17C 106(3)
C16 C18 H18A 111.4(18)
C16 C18 H18B 112.8(17)
H18A C18 H18B 106(2)
C16 C18 H18C 107.9(16)
H18A C18 H18C 114(2)
H18B C18 H18C 105(2)
C20 C19 Zr1 103.24(13)
C20 C19 H19A 106.2(15)
Zr1 C19 H19A 106.9(15)
C20 C19 H19B 114.6(16)
Zr1 C19 H19B 120.3(16)
H19A C19 H19B 105(2)
C19 C20 C29 114.0(2)
C19 C20 C21 108.53(17)
C29 C20 C21 111.75(19)
C19 C20 H20 113.3(13)
C29 C20 H20 105.5(13)
C21 C20 H20 103.3(13)
C22 C21 C20 111.70(18)
C22 C21 H21A 112.9(15)
C20 C21 H21A 111.0(15)
C22 C21 H21B 107.5(13)
C20 C21 H21B 106.5(13)
H21A C21 H21B 107(2)
C23 C22 C21 117.37(18)
C23 C22 Zr1 128.56(14)
C21 C22 Zr1 85.10(12)
C23 C22 H22 109.9(13)
C21 C22 H22 107.6(13)
Zr1 C22 H22 105.0(14)
C24 C23 C28 115.80(19)
C24 C23 C22 120.79(19)
C28 C23 C22 123.33(19)
C25 C24 C23 122.7(2)
C25 C24 H24 118.8(13)
C23 C24 H24 118.5(13)
C24 C25 C26 120.3(2)
C24 C25 H25 118.2(16)
C26 C25 H25 121.5(15)
C27 C26 C25 118.7(2)
C27 C26 H26 121.3(15)
C25 C26 H26 119.9(15)
C26 C27 C28 120.7(2)
C26 C27 H27 121.2(17)
C28 C27 H27 118.1(17)
C27 C28 C23 121.8(2)
C27 C28 H28 116.5(16)
C23 C28 H28 121.7(16)
C20 C29 H29A 106.3(14)
C20 C29 H29B 112.2(16)
H29A C29 H29B 109(2)
C20 C29 H29C 107.9(15)
H29A C29 H29C 114(2)
H29B C29 H29C 107(2)

loop_
_geom_bond_atom_site_label_1
_geom_bond_atom_site_label_2
_geom_bond_distance
Zr1 CNT1 2.2385(9)
Zr1 N2 2.2587(17)
Zr1 N1 2.2714(16)
Zr1 C19 2.296(2)
Zr1 C22 2.326(2)
Zr1 C1 2.5287(19)
Zr1 C2 2.5380(19)
Zr1 C4 2.547(2)
Zr1 C5 2.5473(19)
Zr1 C3 2.556(2)
Zr1 H21B 2.38(2)
N1 C11 1.335(3)
N1 C13 1.473(3)
N2 C11 1.334(3)
N2 C16 1.468(3)
CNT1 C2 1.2018(19)
CNT1 C4 1.2052(19)
CNT1 C1 1.2064(19)
CNT1 C3 1.212(2)
CNT1 C5 1.213(2)
C1 C2 1.413(3)
C1 C5 1.426(3)
C1 C6 1.503(3)
C2 C3 1.413(3)
C2 C7 1.499(3)
C3 C4 1.428(3)
C3 C8 1.495(3)
C4 C5 1.418(3)
C4 C9 1.505(3)
C5 C10 1.495(3)
C6 H6A 0.96(3)
C6 H6B 0.93(3)
C6 H6C 0.95(3)
C7 H7A 0.94(3)
C7 H7B 0.94(3)
C7 H7C 0.93(3)
C8 H8A 0.98(4)
C8 H8B 0.90(3)
C8 H8C 0.93(4)
C9 H9A 0.92(4)
C9 H9B 0.95(4)
C9 H9C 0.93(4)
C10 H10A 0.85(4)
C10 H10B 0.92(4)
C10 H10C 0.92(5)
C11 C12 1.502(3)
C12 H12A 0.95(4)
C12 H12B 0.92(4)
C12 H12C 0.91(3)
C13 C14 1.515(4)
C13 C15 1.526(4)
C13 H13 1.01(2)
C14 H14A 1.01(3)
C14 H14B 1.00(3)
C14 H14C 1.00(3)
C15 H15A 0.97(3)
C15 H15B 1.03(3)
C15 H15C 0.94(3)
C16 C17 1.507(4)
C16 C18 1.514(3)
C16 H16 1.02(2)
C17 H17A 0.98(3)
C17 H17B 1.04(3)
C17 H17C 0.95(4)
C18 H18A 0.99(3)
C18 H18B 1.03(3)
C18 H18C 0.95(3)
C19 C20 1.511(3)
C19 H19A 0.89(2)
C19 H19B 0.99(3)
C20 C29 1.525(3)
C20 C21 1.545(3)
C20 H20 0.99(2)
C21 C22 1.529(3)
C21 H21A 0.98(3)
C21 H21B 1.06(2)
C22 C23 1.471(3)
C22 H22 0.96(2)
C23 C24 1.395(3)
C23 C28 1.409(3)
C24 C25 1.384(3)
C24 H24 0.97(2)
C25 C26 1.385(3)
C25 H25 0.95(3)
C26 C27 1.384(4)
C26 H26 0.98(3)
C27 C28 1.387(3)
C27 H27 0.96(3)
C28 H28 0.92(3)
C29 H29A 1.07(3)
C29 H29B 1.00(3)
C29 H29C 1.00(3)
